data_4122105
loop_
_publ_author_name
'Pan, Baofei'
'Gabba\"i, Fran\,cois P'

_publ_section_title
;
 [Sb(C6F5)4][B(C6F5)4]: An Air Stable, Lewis Acidic Stibonium Salt That
 Activates Strong Element-Fluorine Bonds.
;
_journal_issue 27
_journal_name_full 'Journal of the American Chemical Society'
_journal_page_first 9564
_journal_page_last 9567
_journal_paper_doi 10.1021/ja505214m
_journal_volume 136
_journal_year 2014
_chemical_formula_sum 'C24 Cl F20 Sb'
_chemical_formula_weight 825.44
_chemical_name_systematic
; 
 ? 
;
_space_group_IT_number 14
_symmetry_cell_setting monoclinic
_symmetry_space_group_name_Hall '-P 2yn'
_symmetry_space_group_name_H-M 'P 1 21/n 1'
_atom_sites_solution_hydrogens none
_atom_sites_solution_primary direct
_atom_sites_solution_secondary difmap
_audit_creation_method SHELXL-97
_cell_angle_alpha 90.00
_cell_angle_beta 97.829(4)
_cell_angle_gamma 90.00
_cell_formula_units_Z 4
_cell_length_a 10.969(4)
_cell_length_b 11.499(4)
_cell_length_c 19.311(7)
_cell_measurement_temperature 110(2)
_cell_volume 2413.0(15)
_computing_structure_refinement 'SHELXL-97 (Sheldrick, 1997)'
_computing_structure_solution 'SHELXS-97 (Sheldrick, 1990)'
_diffrn_ambient_temperature 110(2)
_diffrn_measured_fraction_theta_full 'ACTA 50'
_diffrn_measured_fraction_theta_max 0.911
_diffrn_radiation_monochromator graphite
_diffrn_radiation_source 'fine-focus sealed tube'
_diffrn_radiation_type MoK\a
_diffrn_radiation_wavelength 0.71073
_diffrn_reflns_av_R_equivalents 0.0348
_diffrn_reflns_av_sigmaI/netI 0.0554
_diffrn_reflns_limit_h_max 12
_diffrn_reflns_limit_h_min -15
_diffrn_reflns_limit_k_max 12
_diffrn_reflns_limit_k_min -15
_diffrn_reflns_limit_l_max 26
_diffrn_reflns_limit_l_min -23
_diffrn_reflns_number 12187
_diffrn_reflns_theta_full 'ACTA 50'
_diffrn_reflns_theta_max 29.27
_diffrn_reflns_theta_min 2.03
_exptl_absorpt_coefficient_mu 1.426
_exptl_absorpt_correction_T_max 0.8705
_exptl_absorpt_correction_T_min 0.8145
_exptl_absorpt_correction_type multi-scan
_exptl_absorpt_process_details SADABS
_exptl_crystal_colour colorless
_exptl_crystal_density_diffrn 2.272
_exptl_crystal_density_method 'not measured'
_exptl_crystal_description block
_exptl_crystal_F_000 1568
_exptl_crystal_size_max 0.15
_exptl_crystal_size_mid 0.15
_exptl_crystal_size_min 0.10
_refine_diff_density_max 0.742
_refine_diff_density_min -0.642
_refine_diff_density_rms 0.112
_refine_ls_extinction_method none
_refine_ls_goodness_of_fit_ref 1.005
_refine_ls_hydrogen_treatment none
_refine_ls_matrix_type full
_refine_ls_number_parameters 415
_refine_ls_number_reflns 5987
_refine_ls_number_restraints 0
_refine_ls_restrained_S_all 1.005
_refine_ls_R_factor_all 0.0518
_refine_ls_R_factor_gt 0.0356
_refine_ls_shift/su_max 0.001
_refine_ls_shift/su_mean 0.000
_refine_ls_structure_factor_coef Fsqd
_refine_ls_weighting_details 'calc w=1/[\s^2^(Fo^2^)+(0.0338P)^2^+0.0000P] where P=(Fo^2^+2Fc^2^)/3'
_refine_ls_weighting_scheme calc
_refine_ls_wR_factor_gt 0.0739
_refine_ls_wR_factor_ref 0.0813
_reflns_number_gt 4619
_reflns_number_total 5987
_reflns_threshold_expression >2sigma(I)
_cod_data_source_file ja505214m_si_002.cif
_cod_data_source_block i
_cod_depositor_comments 'Adding full bibliography for 4122105--4122107.cif.'
_cod_original_sg_symbol_H-M P21/n
_cod_database_code 4122105

loop_
_symmetry_equiv_pos_as_xyz
'x, y, z'
'-x+1/2, y+1/2, -z+1/2'
'-x, -y, -z'
'x-1/2, -y-1/2, z-1/2'

loop_
_atom_site_label
_atom_site_type_symbol
_atom_site_fract_x
_atom_site_fract_y
_atom_site_fract_z
_atom_site_U_iso_or_equiv
_atom_site_adp_type
_atom_site_occupancy
_atom_site_symmetry_multiplicity
_atom_site_calc_flag
Cl1 Cl 0.27804(7) 0.62543(7) 0.24208(4) 0.02643(18) Uani 1 1 d
Sb1 Sb 0.232635(17) 0.700961(18) 0.122671(11) 0.01731(7) Uani 1 1 d
C1 C 0.2855(3) 0.5299(3) 0.09680(16) 0.0203(7) Uani 1 1 d
C2 C 0.4071(3) 0.5039(3) 0.09079(17) 0.0233(7) Uani 1 1 d
C3 C 0.4469(3) 0.3910(3) 0.08442(18) 0.0262(8) Uani 1 1 d
C4 C 0.3655(3) 0.3009(3) 0.08527(18) 0.0265(7) Uani 1 1 d
C5 C 0.2429(3) 0.3237(3) 0.09095(17) 0.0226(7) Uani 1 1 d
C6 C 0.2053(3) 0.4363(3) 0.09659(17) 0.0205(7) Uani 1 1 d
C7 C 0.0485(3) 0.7321(3) 0.14376(17) 0.0199(7) Uani 1 1 d
C8 C -0.0497(3) 0.6861(3) 0.09967(17) 0.0206(7) Uani 1 1 d
C9 C -0.1695(3) 0.6935(3) 0.11441(18) 0.0235(7) Uani 1 1 d
C10 C -0.1928(3) 0.7490(3) 0.17366(19) 0.0263(8) Uani 1 1 d
C11 C -0.0977(3) 0.8006(3) 0.21723(18) 0.0266(8) Uani 1 1 d
C12 C 0.0213(3) 0.7920(3) 0.20196(18) 0.0228(7) Uani 1 1 d
C13 C 0.3795(3) 0.8245(3) 0.14211(17) 0.0197(7) Uani 1 1 d
C14 C 0.4080(3) 0.8857(3) 0.20401(18) 0.0225(7) Uani 1 1 d
C15 C 0.4993(3) 0.9703(3) 0.21199(19) 0.0250(7) Uani 1 1 d
C16 C 0.5642(3) 0.9948(3) 0.15805(19) 0.0264(8) Uani 1 1 d
C17 C 0.5402(3) 0.9346(3) 0.09648(19) 0.0262(8) Uani 1 1 d
C18 C 0.4501(3) 0.8504(3) 0.08926(17) 0.0225(7) Uani 1 1 d
C19 C 0.1789(3) 0.7702(3) 0.01689(17) 0.0188(7) Uani 1 1 d
C20 C 0.1552(3) 0.8890(3) 0.01155(17) 0.0229(7) Uani 1 1 d
C21 C 0.1221(3) 0.9434(3) -0.05138(19) 0.0262(8) Uani 1 1 d
C22 C 0.1076(3) 0.8794(3) -0.11163(19) 0.0304(8) Uani 1 1 d
C23 C 0.1296(3) 0.7610(3) -0.10889(18) 0.0278(8) Uani 1 1 d
C24 C 0.1642(3) 0.7091(3) -0.04471(18) 0.0225(7) Uani 1 1 d
F1 F 0.49051(17) 0.58983(18) 0.09323(12) 0.0375(5) Uani 1 1 d
F2 F 0.56547(17) 0.36988(19) 0.07896(11) 0.0382(5) Uani 1 1 d
F3 F 0.4026(2) 0.19097(17) 0.08112(12) 0.0408(6) Uani 1 1 d
F4 F 0.16274(18) 0.23577(17) 0.09012(11) 0.0354(5) Uani 1 1 d
F5 F 0.08688(15) 0.45568(16) 0.10432(10) 0.0265(4) Uani 1 1 d
F6 F -0.03151(15) 0.63037(16) 0.04058(9) 0.0241(4) Uani 1 1 d
F7 F -0.26208(16) 0.64674(19) 0.07136(11) 0.0339(5) Uani 1 1 d
F8 F -0.30755(17) 0.7540(2) 0.18980(11) 0.0393(5) Uani 1 1 d
F9 F -0.12095(18) 0.8589(2) 0.27383(11) 0.0399(5) Uani 1 1 d
F10 F 0.11026(17) 0.84446(18) 0.24511(11) 0.0328(5) Uani 1 1 d
F11 F 0.34763(16) 0.86860(17) 0.25819(10) 0.0288(5) Uani 1 1 d
F12 F 0.52528(17) 1.02653(17) 0.27267(11) 0.0345(5) Uani 1 1 d
F13 F 0.65220(18) 1.07641(19) 0.16632(12) 0.0418(6) Uani 1 1 d
F14 F 0.60798(17) 0.95518(19) 0.04477(11) 0.0376(5) Uani 1 1 d
F15 F 0.43266(17) 0.79269(17) 0.02840(10) 0.0302(5) Uani 1 1 d
F16 F 0.16599(17) 0.95479(17) 0.07017(11) 0.0314(5) Uani 1 1 d
F17 F 0.10279(18) 1.05967(18) -0.05388(12) 0.0397(5) Uani 1 1 d
F18 F 0.07510(18) 0.9318(2) -0.17327(11) 0.0441(6) Uani 1 1 d
F19 F 0.1168(2) 0.69840(19) -0.16758(11) 0.0403(6) Uani 1 1 d
F20 F 0.18284(17) 0.59305(16) -0.04444(10) 0.0289(4) Uani 1 1 d

loop_
_atom_site_aniso_label
_atom_site_aniso_U_11
_atom_site_aniso_U_22
_atom_site_aniso_U_33
_atom_site_aniso_U_23
_atom_site_aniso_U_13
_atom_site_aniso_U_12
Cl1 0.0334(4) 0.0241(4) 0.0209(4) 0.0027(3) 0.0003(3) -0.0005(3)
Sb1 0.01803(11) 0.01620(12) 0.01777(12) -0.00101(9) 0.00269(7) -0.00119(8)
C1 0.0229(15) 0.0169(17) 0.0204(17) -0.0014(13) 0.0000(12) 0.0002(12)
C2 0.0246(16) 0.0249(19) 0.0214(18) -0.0014(14) 0.0062(13) -0.0007(14)
C3 0.0268(17) 0.029(2) 0.0230(19) -0.0038(15) 0.0052(13) 0.0082(14)
C4 0.0385(19) 0.0218(18) 0.0195(18) -0.0019(14) 0.0044(14) 0.0107(15)
C5 0.0308(17) 0.0185(18) 0.0185(17) 0.0027(13) 0.0031(13) -0.0020(13)
C6 0.0191(15) 0.0218(18) 0.0204(17) 0.0006(14) 0.0022(12) 0.0015(13)
C7 0.0175(14) 0.0189(17) 0.0235(17) 0.0045(13) 0.0038(12) 0.0006(12)
C8 0.0237(16) 0.0202(18) 0.0189(17) 0.0030(13) 0.0058(12) 0.0007(13)
C9 0.0198(15) 0.0271(19) 0.0229(18) 0.0076(15) 0.0004(12) 0.0006(13)
C10 0.0207(16) 0.0289(19) 0.030(2) 0.0086(16) 0.0055(14) 0.0053(14)
C11 0.0306(18) 0.030(2) 0.0216(18) 0.0000(15) 0.0104(14) 0.0069(15)
C12 0.0262(16) 0.0196(18) 0.0225(18) 0.0003(14) 0.0028(13) 0.0014(13)
C13 0.0180(15) 0.0173(17) 0.0242(18) -0.0021(13) 0.0045(12) -0.0010(12)
C14 0.0209(16) 0.0217(18) 0.0253(18) -0.0029(14) 0.0045(13) -0.0003(13)
C15 0.0245(16) 0.0184(18) 0.032(2) -0.0077(15) 0.0020(14) -0.0018(13)
C16 0.0212(16) 0.0206(18) 0.037(2) -0.0006(15) 0.0021(14) -0.0070(13)
C17 0.0224(16) 0.028(2) 0.029(2) 0.0084(16) 0.0082(14) -0.0020(14)
C18 0.0209(15) 0.0246(18) 0.0212(18) -0.0032(14) 0.0000(12) -0.0024(13)
C19 0.0178(14) 0.0188(17) 0.0207(17) 0.0017(13) 0.0064(12) -0.0027(12)
C20 0.0169(15) 0.0268(19) 0.0254(18) -0.0005(15) 0.0045(12) -0.0028(13)
C21 0.0221(16) 0.0233(19) 0.033(2) 0.0072(15) 0.0021(14) -0.0002(14)
C22 0.0250(17) 0.041(2) 0.025(2) 0.0141(17) 0.0020(14) -0.0030(15)
C23 0.0231(16) 0.040(2) 0.0207(18) -0.0020(16) 0.0063(13) -0.0078(15)
C24 0.0209(15) 0.0217(18) 0.0257(18) 0.0007(14) 0.0063(13) -0.0046(13)
F1 0.0238(10) 0.0307(12) 0.0595(16) -0.0035(11) 0.0112(9) -0.0042(9)
F2 0.0289(11) 0.0447(14) 0.0428(14) -0.0047(11) 0.0113(9) 0.0137(9)
F3 0.0511(13) 0.0239(12) 0.0492(15) -0.0010(10) 0.0135(11) 0.0149(10)
F4 0.0407(12) 0.0185(11) 0.0470(14) -0.0001(10) 0.0065(10) -0.0047(9)
F5 0.0211(9) 0.0236(11) 0.0349(12) 0.0011(9) 0.0044(8) 0.0008(8)
F6 0.0262(10) 0.0272(11) 0.0189(10) -0.0041(8) 0.0032(7) -0.0025(8)
F7 0.0199(9) 0.0513(14) 0.0295(12) -0.0005(10) 0.0001(8) -0.0030(9)
F8 0.0219(10) 0.0581(15) 0.0394(13) 0.0016(12) 0.0095(9) 0.0082(10)
F9 0.0386(12) 0.0541(15) 0.0289(13) -0.0109(11) 0.0114(9) 0.0081(11)
F10 0.0310(10) 0.0357(12) 0.0314(12) -0.0137(10) 0.0029(9) -0.0013(9)
F11 0.0316(10) 0.0312(12) 0.0252(11) -0.0084(9) 0.0095(8) -0.0087(9)
F12 0.0339(11) 0.0310(12) 0.0384(13) -0.0169(10) 0.0046(9) -0.0095(9)
F13 0.0345(12) 0.0355(13) 0.0567(16) -0.0047(11) 0.0108(10) -0.0205(9)
F14 0.0327(11) 0.0494(14) 0.0329(13) 0.0038(11) 0.0122(9) -0.0141(10)
F15 0.0294(10) 0.0382(13) 0.0239(11) -0.0067(9) 0.0065(8) -0.0076(9)
F16 0.0384(11) 0.0212(11) 0.0341(12) -0.0057(9) 0.0032(9) 0.0029(8)
F17 0.0402(12) 0.0250(12) 0.0530(15) 0.0148(11) 0.0026(10) 0.0031(9)
F18 0.0431(13) 0.0547(15) 0.0320(13) 0.0224(11) -0.0043(10) -0.0018(11)
F19 0.0509(13) 0.0522(15) 0.0173(11) -0.0030(10) 0.0024(9) -0.0068(11)
F20 0.0394(11) 0.0224(11) 0.0247(11) -0.0041(9) 0.0040(8) 0.0006(9)

loop_
_atom_type_symbol
_atom_type_description
_atom_type_scat_dispersion_real
_atom_type_scat_dispersion_imag
_atom_type_scat_source
C C 0.0033 0.0016 'International Tables Vol C Tables 4.2.6.8 and 6.1.1.4'
F F 0.0171 0.0103 'International Tables Vol C Tables 4.2.6.8 and 6.1.1.4'
Cl Cl 0.1484 0.1585 'International Tables Vol C Tables 4.2.6.8 and 6.1.1.4'
Sb Sb -0.5866 1.5461 'International Tables Vol C Tables 4.2.6.8 and 6.1.1.4'

loop_
_geom_angle_atom_site_label_1
_geom_angle_atom_site_label_2
_geom_angle_atom_site_label_3
_geom_angle
C1 Sb1 C13 115.56(12)
C1 Sb1 C7 119.49(12)
C13 Sb1 C7 124.16(12)
C1 Sb1 C19 99.44(12)
C13 Sb1 C19 91.30(12)
C7 Sb1 C19 88.60(11)
C1 Sb1 Cl1 82.33(9)
C13 Sb1 Cl1 91.07(9)
C7 Sb1 Cl1 87.50(9)
C19 Sb1 Cl1 176.09(8)
C2 C1 C6 116.6(3)
C2 C1 Sb1 121.0(2)
C6 C1 Sb1 121.6(2)
F1 C2 C3 118.2(3)
F1 C2 C1 119.8(3)
C3 C2 C1 122.0(3)
F2 C3 C4 120.3(3)
F2 C3 C2 119.9(3)
C4 C3 C2 119.7(3)
F3 C4 C3 120.8(3)
F3 C4 C5 119.3(3)
C3 C4 C5 119.9(3)
F4 C5 C6 120.7(3)
F4 C5 C4 119.9(3)
C6 C5 C4 119.4(3)
F5 C6 C5 118.1(3)
F5 C6 C1 119.4(3)
C5 C6 C1 122.4(3)
C8 C7 C12 117.0(3)
C8 C7 Sb1 119.6(2)
C12 C7 Sb1 123.3(2)
F6 C8 C7 120.7(3)
F6 C8 C9 117.3(3)
C7 C8 C9 122.1(3)
F7 C9 C10 119.8(3)
F7 C9 C8 120.6(3)
C10 C9 C8 119.5(3)
F8 C10 C9 120.3(3)
F8 C10 C11 119.7(3)
C9 C10 C11 120.0(3)
F9 C11 C12 120.2(3)
F9 C11 C10 120.1(3)
C12 C11 C10 119.8(3)
F10 C12 C11 117.7(3)
F10 C12 C7 120.7(3)
C11 C12 C7 121.6(3)
C14 C13 C18 116.1(3)
C14 C13 Sb1 124.3(2)
C18 C13 Sb1 119.5(2)
F11 C14 C13 121.8(3)
F11 C14 C15 116.5(3)
C13 C14 C15 121.7(3)
F12 C15 C16 119.8(3)
F12 C15 C14 120.1(3)
C16 C15 C14 120.1(3)
F13 C16 C15 119.6(3)
F13 C16 C17 120.5(3)
C15 C16 C17 119.9(3)
F14 C17 C16 119.7(3)
F14 C17 C18 120.7(3)
C16 C17 C18 119.6(3)
F15 C18 C17 116.9(3)
F15 C18 C13 120.5(3)
C17 C18 C13 122.6(3)
C24 C19 C20 116.1(3)
C24 C19 Sb1 127.2(2)
C20 C19 Sb1 116.7(2)
F16 C20 C21 118.0(3)
F16 C20 C19 119.5(3)
C21 C20 C19 122.5(3)
F17 C21 C22 120.1(3)
F17 C21 C20 120.2(3)
C22 C21 C20 119.7(3)
F18 C22 C21 120.1(3)
F18 C22 C23 120.1(3)
C21 C22 C23 119.9(3)
F19 C23 C24 120.9(3)
F19 C23 C22 120.1(3)
C24 C23 C22 119.0(3)
F20 C24 C19 120.2(3)
F20 C24 C23 117.0(3)
C19 C24 C23 122.8(3)

loop_
_geom_bond_atom_site_label_1
_geom_bond_atom_site_label_2
_geom_bond_distance
Cl1 Sb1 2.4509(11)
Sb1 C1 2.130(3)
Sb1 C13 2.143(3)
Sb1 C7 2.144(3)
Sb1 C19 2.197(3)
C1 C2 1.386(4)
C1 C6 1.389(4)
C2 F1 1.344(4)
C2 C3 1.381(5)
C3 F2 1.341(3)
C3 C4 1.368(5)
C4 F3 1.334(4)
C4 C5 1.389(5)
C5 F4 1.339(4)
C5 C6 1.368(4)
C6 F5 1.346(3)
C7 C8 1.384(4)
C7 C12 1.385(4)
C8 F6 1.347(4)
C8 C9 1.385(4)
C9 F7 1.335(4)
C9 C10 1.364(5)
C10 F8 1.338(3)
C10 C11 1.382(5)
C11 F9 1.336(4)
C11 C12 1.381(4)
C12 F10 1.337(4)
C13 C14 1.386(4)
C13 C18 1.395(4)
C14 F11 1.327(4)
C14 C15 1.389(4)
C15 F12 1.335(4)
C15 C16 1.369(5)
C16 F13 1.341(3)
C16 C17 1.369(5)
C17 F14 1.345(4)
C17 C18 1.377(4)
C18 F15 1.341(4)
C19 C24 1.372(4)
C19 C20 1.391(4)
C20 F16 1.353(4)
C20 C21 1.371(5)
C21 F17 1.354(4)
C21 C22 1.367(5)
C22 F18 1.338(4)
C22 C23 1.383(5)
C23 F19 1.334(4)
C23 C24 1.381(5)
C24 F20 1.350(4)
